data_7223263
loop_
_publ_author_name
'Jiang, Xiang'
'Hu, Kong-Qiu'
'Kou, Hui-Zhong'

_publ_section_title
;
 Tunable gas adsorption properties of porous coordination polymers by
 modification of macrocyclic metallic tectons
;
_journal_issue 22
_journal_name_full CrystEngComm
_journal_page_first 4084
_journal_paper_doi 10.1039/C5CE01577D
_journal_volume 18
_journal_year 2016
_chemical_formula_moiety 'C53 H76 N12 Ni2 O12,17(H2 O)'
_chemical_formula_sum 'C53 H110 N12 Ni2 O29'
_chemical_formula_weight 1496.94
_space_group_crystal_system monoclinic
_space_group_IT_number 15
_space_group_name_Hall '-C 2yc'
_space_group_name_H-M_alt 'C 1 2/c 1'
_symmetry_space_group_name_Hall '-C 2yc'
_symmetry_space_group_name_H-M 'C 1 2/c 1'
_atom_sites_solution_hydrogens mixed
_audit_creation_method SHELXL-2014/7
_audit_update_record
;
2015-11-11 deposited with the CCDC.
2015-11-13 downloaded from the CCDC.
;
_cell_angle_alpha 90
_cell_angle_beta 127.61(3)
_cell_angle_gamma 90
_cell_formula_units_Z 4
_cell_length_a 37.526(8)
_cell_length_b 8.8468(18)
_cell_length_c 29.720(6)
_cell_measurement_reflns_used 12734
_cell_measurement_temperature 153(2)
_cell_measurement_theta_max 31.4816
_cell_measurement_theta_min 2.4020
_cell_volume 7816(4)
_computing_cell_refinement 'CrystalClear (Rigaku Inc., 2008)'
_computing_data_collection 'CrystalClear (Rigaku Inc., 2008)'
_computing_data_reduction 'CrystalClear (Rigaku Inc., 2008)'
_computing_molecular_graphics 'Diamond 3.2'
_computing_publication_material 'Diamond 3.2'
_computing_structure_refinement 'SHELXL-2014/7 (Sheldrick, 2014)'
_computing_structure_solution 'SHELXL-2014/7 (Sheldrick, 2014)'
_diffrn_ambient_temperature 153(2)
_diffrn_detector_area_resol_mean 28.5714
_diffrn_measured_fraction_theta_full 0.996
_diffrn_measured_fraction_theta_max 0.996
_diffrn_measurement_device_type 'Saturn724+ (2x2 bin mode)'
_diffrn_measurement_method dtprofit.ref
_diffrn_radiation_type MoK\a
_diffrn_radiation_wavelength 0.71073
_diffrn_reflns_av_R_equivalents 0.0391
_diffrn_reflns_av_unetI/netI 0.0382
_diffrn_reflns_Laue_measured_fraction_full 0.996
_diffrn_reflns_Laue_measured_fraction_max 0.996
_diffrn_reflns_limit_h_max 44
_diffrn_reflns_limit_h_min -44
_diffrn_reflns_limit_k_max 10
_diffrn_reflns_limit_k_min -10
_diffrn_reflns_limit_l_max 34
_diffrn_reflns_limit_l_min -35
_diffrn_reflns_number 27283
_diffrn_reflns_point_group_measured_fraction_full 0.996
_diffrn_reflns_point_group_measured_fraction_max 0.996
_diffrn_reflns_theta_full 25.000
_diffrn_reflns_theta_max 25.000
_diffrn_reflns_theta_min 2.407
_diffrn_source 'Rotating Anode'
_exptl_absorpt_coefficient_mu 0.563
_exptl_absorpt_correction_T_max 1.0000
_exptl_absorpt_correction_T_min 0.7955
_exptl_absorpt_correction_type multi-scan
_exptl_absorpt_process_details 'CrystalClear (Rigaku Inc., 2008)'
_exptl_crystal_colour Violet
_exptl_crystal_density_diffrn 1.272
_exptl_crystal_description Prism
_exptl_crystal_F_000 3200
_exptl_crystal_size_max 0.4700
_exptl_crystal_size_mid 0.1500
_exptl_crystal_size_min 0.1400
_refine_diff_density_max 1.467
_refine_diff_density_min -0.517
_refine_diff_density_rms 0.103
_refine_ls_extinction_method none
_refine_ls_goodness_of_fit_ref 1.158
_refine_ls_hydrogen_treatment constr
_refine_ls_matrix_type full
_refine_ls_number_parameters 452
_refine_ls_number_reflns 6861
_refine_ls_number_restraints 6
_refine_ls_restrained_S_all 1.170
_refine_ls_R_factor_all 0.0736
_refine_ls_R_factor_gt 0.0668
_refine_ls_shift/su_max 0.000
_refine_ls_shift/su_mean 0.000
_refine_ls_structure_factor_coef Fsqd
_refine_ls_weighting_details 'w=1/[\s^2^(Fo^2^)+(0.1057P)^2^+21.0245P] where P=(Fo^2^+2Fc^2^)/3'
_refine_ls_weighting_scheme calc
_refine_ls_wR_factor_gt 0.1905
_refine_ls_wR_factor_ref 0.1966
_reflns_Friedel_coverage 0.000
_reflns_number_gt 6161
_reflns_number_total 6861
_reflns_threshold_expression 'I > 2\s(I)'
_cod_data_source_file c5ce01577d2.cif
_cod_data_source_block 1
_cod_depositor_comments
;
The following automatic conversions were performed:

'_exptl_absorpt_correction_type' value 'Multi-scan' changed to
'multi-scan' according to
/usr/data/users/saulius/crontab/automatic-downloads/rss-feeds/RSC/lib/dictionaries/cif_core.dic
dictionary named 'cif_core.dic' version 2.4.2 from 2011-04-26.

Automatic conversion script
Id: cif_fix_values 4268 2015-11-12 08:31:59Z antanas 

 Adding full bibliography for 7223263--7223270.cif.
;
_cod_database_code 7223263
_shelx_shelxl_version_number 2014/7
_shelx_space_group_comment
;
The symmetry employed for this shelxl refinement is uniquely defined
by the following loop, which should always be used as a source of
symmetry information in preference to the above space-group names.
They are only intended as comments.
;

loop_
_space_group_symop_operation_xyz
'x, y, z'
'-x, y, -z+1/2'
'x+1/2, y+1/2, z'
'-x+1/2, y+1/2, -z+1/2'
'-x, -y, -z'
'x, -y, z-1/2'
'-x+1/2, -y+1/2, -z'
'x+1/2, -y+1/2, z-1/2'

loop_
_atom_site_label
_atom_site_type_symbol
_atom_site_fract_x
_atom_site_fract_y
_atom_site_fract_z
_atom_site_U_iso_or_equiv
_atom_site_adp_type
_atom_site_occupancy
_atom_site_site_symmetry_order
_atom_site_calc_flag
_atom_site_refinement_flags_posn
_atom_site_refinement_flags_adp
_atom_site_refinement_flags_occupancy
O6W O 0.34748(16) 0.3690(5) 0.93730(18) 0.0750(12) Uani 1 1 d . . .
Ni1 Ni 0.2500 1.7500 0.0000 0.0234(2) Uani 1 2 d S . P
Ni2 Ni 0.5000 0.0000 0.0000 0.0234(2) Uani 1 2 d S . P
N2 N 0.25887(11) 1.7609(4) -0.06196(13) 0.0306(7) Uani 1 1 d . . .
H2N H 0.2796 1.6797 -0.0546 0.037 Uiso 1 1 calc R U .
N1 N 0.20350(11) 1.5772(4) -0.03946(14) 0.0359(8) Uani 1 1 d . . .
H1N H 0.2198 1.4820 -0.0312 0.043 Uiso 1 1 calc R U .
N3 N 0.19239(12) 1.6044(4) -0.12945(14) 0.0411(9) Uani 1 1 d . . .
C13 C 0.21710(14) 1.7413(5) -0.12054(17) 0.0376(10) Uani 1 1 d . . .
H13A H 0.1976 1.8274 -0.1301 0.045 Uiso 1 1 calc R U .
H13B H 0.2247 1.7412 -0.1464 0.045 Uiso 1 1 calc R U .
C11 C 0.17129(15) 1.5950(6) -0.10197(18) 0.0453(11) Uani 1 1 d . . .
H11A H 0.1507 1.5099 -0.1177 0.054 Uiso 1 1 calc R U .
H11B H 0.1537 1.6859 -0.1106 0.054 Uiso 1 1 calc R U .
C14 C 0.28185(16) 1.9067(5) -0.05300(19) 0.0432(10) Uani 1 1 d . . .
H14A H 0.2604 1.9892 -0.0678 0.052 Uiso 1 1 calc R U .
H14B H 0.2951 1.9062 -0.0726 0.052 Uiso 1 1 calc R U .
C10 C 0.18154(16) 1.5732(6) -0.0108(2) 0.0476(11) Uani 1 1 d . . .
H10A H 0.1663 1.4774 -0.0183 0.057 Uiso 1 1 calc R U .
H10B H 0.1595 1.6537 -0.0253 0.057 Uiso 1 1 calc R U .
C12 C 0.21569(19) 1.4648(6) -0.1250(2) 0.0586(14) Uani 1 1 d . . .
H12A H 0.2408 1.4474 -0.0860 0.088 Uiso 1 1 calc R U .
H12B H 0.2263 1.4749 -0.1472 0.088 Uiso 1 1 calc R U .
H12C H 0.1952 1.3811 -0.1390 0.088 Uiso 1 1 calc R U .
N4 N 0.56865(11) -0.0317(4) 0.04884(13) 0.0294(7) Uani 1 1 d . . .
H5N H 0.5829 0.0568 0.0736 0.035 Uiso 1 1 calc R U .
N5 N 0.49785(11) 0.1423(4) -0.05659(13) 0.0328(7) Uani 1 1 d . . .
H4N H 0.5074 0.2429 -0.0392 0.039 Uiso 1 1 calc R U .
N6 N 0.57524(13) 0.0808(4) -0.02152(16) 0.0417(9) Uani 1 1 d . . .
C23 C 0.44976(15) 0.1523(5) -0.10652(18) 0.0423(10) Uani 1 1 d . . .
H23A H 0.4412 0.0633 -0.1302 0.051 Uiso 1 1 calc R U .
H23B H 0.4449 0.2405 -0.1290 0.051 Uiso 1 1 calc R U .
C24 C 0.52873(16) 0.0947(5) -0.07020(18) 0.0424(10) Uani 1 1 d . . .
H24A H 0.5185 -0.0018 -0.0897 0.051 Uiso 1 1 calc R U .
H24B H 0.5265 0.1679 -0.0961 0.051 Uiso 1 1 calc R U .
C27 C 0.57849(15) -0.1635(5) 0.08578(19) 0.0415(10) Uani 1 1 d . . .
H27A H 0.6102 -0.1647 0.1180 0.050 Uiso 1 1 calc R U .
H27B H 0.5715 -0.2565 0.0646 0.050 Uiso 1 1 calc R U .
C26 C 0.58657(15) -0.0449(5) 0.0158(2) 0.0413(10) Uani 1 1 d . . .
H26A H 0.6191 -0.0539 0.0422 0.050 Uiso 1 1 calc R U .
H26B H 0.5749 -0.1368 -0.0066 0.050 Uiso 1 1 calc R U .
C25 C 0.59670(17) 0.2241(6) 0.0067(2) 0.0521(12) Uani 1 1 d . . .
H25A H 0.5824 0.2661 0.0218 0.078 Uiso 1 1 calc R U .
H25B H 0.5938 0.2933 -0.0203 0.078 Uiso 1 1 calc R U .
H25C H 0.6280 0.2072 0.0370 0.078 Uiso 1 1 calc R U .
O2 O 0.49527(9) 0.6881(3) 0.19101(12) 0.0326(6) Uani 1 1 d . . .
C1 C 0.5000 0.8792(5) 0.2500 0.0195(9) Uani 1 2 d S T P
C15 C 0.52778(12) 0.7784(4) 0.23971(15) 0.0233(7) Uani 1 1 d . . .
H15A H 0.5451 0.8394 0.2322 0.028 Uiso 1 1 calc R U .
H15B H 0.5482 0.7148 0.2725 0.028 Uiso 1 1 calc R U .
O5 O 0.50766(9) 0.1943(3) 0.04795(11) 0.0348(6) Uani 1 1 d . . .
O6 O 0.58124(9) 0.2372(3) 0.11302(12) 0.0341(6) Uani 1 1 d . . .
O4 O 0.30148(9) 1.5836(3) 0.04808(11) 0.0351(6) Uani 1 1 d . . .
C19 C 0.52963(13) 0.3729(4) 0.11982(16) 0.0291(8) Uani 1 1 d . . .
C2 C 0.46914(12) 0.9781(4) 0.19741(14) 0.0222(7) Uani 1 1 d . . .
H2A H 0.4868 1.0346 0.1894 0.027 Uiso 1 1 calc R U .
H2B H 0.4480 0.9152 0.1648 0.027 Uiso 1 1 calc R U .
C3 C 0.41771(12) 1.1839(4) 0.16621(15) 0.0246(7) Uani 1 1 d . . .
C5 C 0.38174(13) 1.2989(4) 0.07464(16) 0.0295(8) Uani 1 1 d . . .
H5 H 0.3778 1.3054 0.0406 0.035 Uiso 1 1 calc R U .
C6 C 0.35793(12) 1.3968(4) 0.08410(16) 0.0277(8) Uani 1 1 d . . .
C20 C 0.56357(13) 0.4420(4) 0.17067(16) 0.0288(8) Uani 1 1 d . . .
H20 H 0.5934 0.4168 0.1877 0.035 Uiso 1 1 calc R U .
C16 C 0.50953(13) 0.5833(4) 0.17138(16) 0.0277(8) Uani 1 1 d . . .
C21 C 0.55414(13) 0.5482(4) 0.19684(16) 0.0277(8) Uani 1 1 d . . .
H21 H 0.5773 0.5945 0.2306 0.033 Uiso 1 1 calc R U .
C4 C 0.41126(12) 1.1918(4) 0.11455(15) 0.0256(7) Uani 1 1 d . . .
H4 H 0.4265 1.1264 0.1071 0.031 Uiso 1 1 calc R U .
C22 C 0.54024(14) 0.2604(4) 0.09120(17) 0.0306(8) Uani 1 1 d . . .
O3 O 0.32640(12) 1.5310(4) -0.00190(14) 0.0582(10) Uani 1 1 d . . .
C8 C 0.39452(14) 1.2814(5) 0.17649(17) 0.0335(9) Uani 1 1 d . . .
H8 H 0.3990 1.2767 0.2109 0.040 Uiso 1 1 calc R U .
C7 C 0.36479(14) 1.3853(5) 0.13595(17) 0.0345(9) Uani 1 1 d . . .
H7 H 0.3490 1.4488 0.1431 0.041 Uiso 1 1 calc R U .
C18 C 0.48518(14) 0.4101(5) 0.09538(19) 0.0402(10) Uani 1 1 d . . .
H18 H 0.4620 0.3643 0.0615 0.048 Uiso 1 1 calc R U .
C9 C 0.32596(13) 1.5112(4) 0.03972(17) 0.0325(9) Uani 1 1 d . . .
C17 C 0.47499(14) 0.5133(5) 0.1204(2) 0.0414(11) Uani 1 1 d . . .
H17 H 0.4451 0.5368 0.1036 0.050 Uiso 1 1 calc R U .
O1 O 0.44539(9) 1.0797(3) 0.20785(10) 0.0287(6) Uani 1 1 d . . .
O1W O 0.62582(12) 0.8666(4) 0.25019(14) 0.0623(10) Uani 1 1 d . . .
H2W H 0.6414 0.8708 0.2853 0.093 Uiso 1 1 d R U .
H1W H 0.6287 0.9478 0.2391 0.093 Uiso 1 1 d R U .
O2W O 0.63794(17) 0.4730(5) 0.13168(19) 0.0817(14) Uani 1 1 d . . .
H3W H 0.6129 0.4304 0.1177 0.123 Uiso 1 1 d R U .
H4W H 0.6562 0.4478 0.1656 0.123 Uiso 1 1 d R U .
O4W O 0.64666(12) 0.1325(4) 0.22091(16) 0.0616(10) Uani 1 1 d . . .
H7W H 0.6570 0.1189 0.2024 0.092 Uiso 1 1 d R U .
H8W H 0.6291 0.1788 0.1895 0.092 Uiso 1 1 d R U .
O8W O 0.7199(4) 0.3314(18) 0.1719(6) 0.147(6) Uani 0.5 1 d . . P
O7W O 0.71760(17) 0.8224(7) 0.1464(2) 0.1071(18) Uani 1 1 d . . .
H14W H 0.7131 0.9161 0.1472 0.161 Uiso 1 1 d R U .
H13W H 0.7097 0.8069 0.1131 0.161 Uiso 1 1 d R U .
O5W O 0.66416(15) 0.6391(4) 0.22827(16) 0.0721(11) Uani 1 1 d . . .
H9W H 0.6651 0.7034 0.2502 0.108 Uiso 1 1 d R U .
H10W H 0.6727 0.5546 0.2454 0.108 Uiso 1 1 d R U .
O3W O 0.69066(14) 0.3816(5) 0.29818(17) 0.0682(10) Uani 1 1 d . . .
H6W H 0.7185 0.3618 0.3170 0.102 Uiso 1 1 d R U .
H5W H 0.6777 0.3069 0.2752 0.102 Uiso 1 1 d R U .
O10W O 0.2510(9) 0.258(3) 0.0209(10) 0.202(8) Uani 0.5 1 d . . P
H11W H 0.3356 0.4306 0.9099 0.303 Uiso 1 1 d R U .
H12W H 0.3415 0.4118 0.9585 0.303 Uiso 1 1 d R U .
O9W O 0.7079(4) -0.002(2) 0.2106(8) 0.218(8) Uani 0.5 1 d . U P

loop_
_atom_site_aniso_label
_atom_site_aniso_U_11
_atom_site_aniso_U_22
_atom_site_aniso_U_33
_atom_site_aniso_U_23
_atom_site_aniso_U_13
_atom_site_aniso_U_12
O6W 0.102(3) 0.078(3) 0.075(3) 0.016(2) 0.069(3) 0.026(2)
Ni1 0.0224(3) 0.0254(4) 0.0214(3) 0.0007(2) 0.0128(3) 0.0013(2)
Ni2 0.0310(4) 0.0239(4) 0.0205(3) -0.0005(2) 0.0183(3) 0.0038(3)
N2 0.0299(17) 0.0358(18) 0.0268(17) 0.0042(13) 0.0177(15) 0.0068(13)
N1 0.0362(18) 0.0338(18) 0.0355(19) -0.0043(15) 0.0207(16) -0.0063(15)
N3 0.0381(19) 0.050(2) 0.0289(18) -0.0108(16) 0.0171(16) -0.0001(16)
C13 0.037(2) 0.050(3) 0.023(2) 0.0032(17) 0.0166(18) 0.0120(19)
C11 0.034(2) 0.059(3) 0.031(2) -0.016(2) 0.0135(19) -0.016(2)
C14 0.048(3) 0.048(3) 0.044(2) 0.005(2) 0.034(2) -0.006(2)
C10 0.044(3) 0.057(3) 0.049(3) -0.005(2) 0.032(2) -0.019(2)
C12 0.065(3) 0.048(3) 0.055(3) -0.015(2) 0.032(3) -0.001(2)
N4 0.0329(17) 0.0290(16) 0.0289(17) -0.0035(13) 0.0202(15) 0.0032(13)
N5 0.0418(19) 0.0344(18) 0.0263(16) 0.0003(14) 0.0229(15) -0.0013(14)
N6 0.048(2) 0.049(2) 0.044(2) -0.0084(17) 0.0366(19) -0.0061(17)
C23 0.047(2) 0.041(2) 0.032(2) 0.0120(18) 0.020(2) 0.0033(19)
C24 0.059(3) 0.049(3) 0.037(2) -0.0045(19) 0.038(2) -0.008(2)
C27 0.039(2) 0.031(2) 0.039(2) 0.0069(18) 0.016(2) 0.0089(18)
C26 0.037(2) 0.049(3) 0.050(3) -0.011(2) 0.032(2) 0.0010(19)
C25 0.056(3) 0.061(3) 0.056(3) -0.008(2) 0.043(3) -0.014(2)
O2 0.0337(14) 0.0291(14) 0.0395(15) -0.0137(12) 0.0246(13) -0.0046(11)
C1 0.026(2) 0.017(2) 0.020(2) 0.000 0.017(2) 0.000
C15 0.0275(18) 0.0222(17) 0.0242(18) -0.0024(14) 0.0178(16) -0.0008(14)
O5 0.0389(16) 0.0336(15) 0.0291(14) -0.0101(12) 0.0194(13) 0.0028(12)
O6 0.0347(15) 0.0375(15) 0.0365(15) -0.0092(12) 0.0250(13) -0.0013(12)
O4 0.0386(15) 0.0418(16) 0.0307(14) 0.0096(12) 0.0242(13) 0.0161(13)
C19 0.038(2) 0.0253(18) 0.031(2) -0.0041(15) 0.0245(18) -0.0016(16)
C2 0.0291(18) 0.0219(17) 0.0209(17) -0.0006(13) 0.0179(16) 0.0007(14)
C3 0.0287(18) 0.0216(17) 0.0259(18) -0.0006(14) 0.0179(16) -0.0013(14)
C5 0.032(2) 0.036(2) 0.0245(18) 0.0029(16) 0.0194(17) 0.0017(16)
C6 0.0261(18) 0.0293(19) 0.0267(19) 0.0029(15) 0.0155(16) 0.0008(15)
C20 0.031(2) 0.0305(19) 0.0280(19) 0.0023(15) 0.0194(17) 0.0055(16)
C16 0.039(2) 0.0210(17) 0.033(2) -0.0053(15) 0.0271(18) -0.0014(15)
C21 0.036(2) 0.0258(18) 0.0255(18) -0.0045(15) 0.0206(17) -0.0022(15)
C4 0.0295(19) 0.0280(18) 0.0265(18) 0.0029(15) 0.0208(16) 0.0047(15)
C22 0.041(2) 0.028(2) 0.029(2) -0.0015(16) 0.0249(19) 0.0014(16)
O3 0.069(2) 0.078(2) 0.0471(19) 0.0336(18) 0.0457(19) 0.047(2)
C8 0.048(2) 0.033(2) 0.027(2) 0.0031(16) 0.0271(19) 0.0107(18)
C7 0.045(2) 0.034(2) 0.033(2) 0.0035(17) 0.029(2) 0.0131(18)
C18 0.035(2) 0.040(2) 0.042(2) -0.0199(19) 0.021(2) -0.0080(18)
C9 0.032(2) 0.036(2) 0.032(2) 0.0050(16) 0.0207(18) 0.0099(16)
C17 0.031(2) 0.039(2) 0.055(3) -0.022(2) 0.026(2) -0.0063(17)
O1 0.0418(15) 0.0264(13) 0.0259(13) 0.0044(10) 0.0247(12) 0.0104(11)
O1W 0.057(2) 0.064(2) 0.0353(18) 0.0058(17) 0.0120(17) -0.0155(18)
O2W 0.111(4) 0.095(3) 0.069(3) -0.023(2) 0.070(3) -0.047(3)
O4W 0.053(2) 0.056(2) 0.059(2) 0.0157(18) 0.0261(19) 0.0022(17)
O8W 0.122(9) 0.211(14) 0.202(13) 0.097(11) 0.148(10) 0.084(9)
O7W 0.094(4) 0.136(5) 0.101(4) -0.007(4) 0.065(3) -0.022(4)
O5W 0.100(3) 0.056(2) 0.054(2) -0.0043(18) 0.044(2) -0.012(2)
O3W 0.069(2) 0.073(3) 0.062(2) 0.005(2) 0.039(2) -0.002(2)
O10W 0.28(2) 0.190(17) 0.22(3) -0.009(17) 0.20(2) 0.006(15)
O9W 0.081(7) 0.304(15) 0.224(13) -0.177(12) 0.070(8) 0.018(8)

loop_
_atom_type_symbol
_atom_type_description
_atom_type_scat_dispersion_real
_atom_type_scat_dispersion_imag
_atom_type_scat_source
C C 0.0033 0.0016 'International Tables Vol C Tables 4.2.6.8 and 6.1.1.4'
H H 0.0000 0.0000 'International Tables Vol C Tables 4.2.6.8 and 6.1.1.4'
N N 0.0061 0.0033 'International Tables Vol C Tables 4.2.6.8 and 6.1.1.4'
O O 0.0106 0.0060 'International Tables Vol C Tables 4.2.6.8 and 6.1.1.4'
Ni Ni 0.3393 1.1124 'International Tables Vol C Tables 4.2.6.8 and 6.1.1.4'

loop_
_geom_angle_atom_site_label_1
_geom_angle_atom_site_label_2
_geom_angle_atom_site_label_3
_geom_angle
_geom_angle_site_symmetry_1
_geom_angle_site_symmetry_3
N1 Ni1 N1 180.0 . 7_585
N1 Ni1 N2 93.93(14) . .
N1 Ni1 N2 86.07(14) 7_585 .
N1 Ni1 N2 86.07(14) . 7_585
N1 Ni1 N2 93.93(14) 7_585 7_585
N2 Ni1 N2 180.0 . 7_585
N1 Ni1 O4 88.60(13) . .
N1 Ni1 O4 91.39(13) 7_585 .
N2 Ni1 O4 93.25(11) . .
N2 Ni1 O4 86.75(11) 7_585 .
N1 Ni1 O4 91.39(13) . 7_585
N1 Ni1 O4 88.61(13) 7_585 7_585
N2 Ni1 O4 86.75(11) . 7_585
N2 Ni1 O4 93.25(11) 7_585 7_585
O4 Ni1 O4 180.00(16) . 7_585
N5 Ni2 N5 180.0 5_655 .
N5 Ni2 N4 86.14(13) 5_655 .
N5 Ni2 N4 93.86(13) . .
N5 Ni2 N4 93.86(13) 5_655 5_655
N5 Ni2 N4 86.14(13) . 5_655
N4 Ni2 N4 180.0(2) . 5_655
N5 Ni2 O5 88.58(12) 5_655 5_655
N5 Ni2 O5 91.42(12) . 5_655
N4 Ni2 O5 87.82(12) . 5_655
N4 Ni2 O5 92.18(12) 5_655 5_655
N5 Ni2 O5 91.42(12) 5_655 .
N5 Ni2 O5 88.58(12) . .
N4 Ni2 O5 92.18(12) . .
N4 Ni2 O5 87.82(12) 5_655 .
O5 Ni2 O5 180.00(18) 5_655 .
C13 N2 C14 113.4(3) . .
C13 N2 Ni1 114.4(2) . .
C14 N2 Ni1 105.9(2) . .
C11 N1 C10 113.7(3) . .
C11 N1 Ni1 113.2(3) . .
C10 N1 Ni1 105.1(3) . .
C11 N3 C13 117.1(3) . .
C11 N3 C12 113.7(4) . .
C13 N3 C12 114.0(4) . .
N3 C13 N2 114.5(3) . .
N3 C11 N1 113.9(4) . .
N2 C14 C10 107.9(3) . 7_585
N1 C10 C14 108.2(3) . 7_585
C27 N4 C26 114.5(3) . .
C27 N4 Ni2 105.5(2) . .
C26 N4 Ni2 114.7(3) . .
C23 N5 C24 114.5(3) . .
C23 N5 Ni2 105.7(2) . .
C24 N5 Ni2 113.3(3) . .
C26 N6 C24 116.6(4) . .
C26 N6 C25 115.4(4) . .
C24 N6 C25 114.1(4) . .
N5 C23 C27 108.8(3) . 5_655
N6 C24 N5 114.5(3) . .
N4 C27 C23 109.1(3) . 5_655
N6 C26 N4 114.0(3) . .
C16 O2 C15 119.6(3) . .
C2 C1 C2 110.2(4) 2_655 .
C2 C1 C15 110.65(18) 2_655 .
C2 C1 C15 108.11(18) . .
C2 C1 C15 108.12(18) 2_655 2_655
C2 C1 C15 110.65(18) . 2_655
C15 C1 C15 109.1(4) . 2_655
O2 C15 C1 105.1(2) . .
C22 O5 Ni2 135.2(3) . .
C9 O4 Ni1 133.4(2) . .
C20 C19 C18 118.3(3) . .
C20 C19 C22 121.3(3) . .
C18 C19 C22 120.3(4) . .
O1 C2 C1 108.8(2) . .
O1 C3 C8 116.7(3) . .
O1 C3 C4 123.4(3) . .
C8 C3 C4 119.9(3) . .
C4 C5 C6 121.9(3) . .
C5 C6 C7 117.9(3) . .
C5 C6 C9 120.5(3) . .
C7 C6 C9 121.6(3) . .
C19 C20 C21 121.8(4) . .
O2 C16 C21 125.1(3) . .
O2 C16 C17 114.6(3) . .
C21 C16 C17 120.3(3) . .
C16 C21 C20 118.6(3) . .
C5 C4 C3 119.0(3) . .
O5 C22 O6 124.6(3) . .
O5 C22 C19 117.2(3) . .
O6 C22 C19 118.2(3) . .
C7 C8 C3 120.3(4) . .
C8 C7 C6 121.1(4) . .
C17 C18 C19 121.1(4) . .
O3 C9 O4 124.7(4) . .
O3 C9 C6 118.2(3) . .
O4 C9 C6 117.1(3) . .
C18 C17 C16 120.0(4) . .
C3 O1 C2 117.1(3) . .

loop_
_geom_bond_atom_site_label_1
_geom_bond_atom_site_label_2
_geom_bond_distance
_geom_bond_site_symmetry_2
Ni1 N1 2.064(3) .
Ni1 N1 2.064(3) 7_585
Ni1 N2 2.064(3) .
Ni1 N2 2.064(3) 7_585
Ni1 O4 2.138(3) .
Ni1 O4 2.138(3) 7_585
Ni2 N5 2.063(3) 5_655
Ni2 N5 2.063(3) .
Ni2 N4 2.063(3) .
Ni2 N4 2.064(3) 5_655
Ni2 O5 2.137(3) 5_655
Ni2 O5 2.137(3) .
N2 C13 1.479(5) .
N2 C14 1.482(5) .
N1 C11 1.482(5) .
N1 C10 1.503(5) .
N3 C11 1.446(6) .
N3 C13 1.448(6) .
N3 C12 1.472(6) .
C14 C10 1.529(7) 7_585
C10 C14 1.529(7) 7_585
N4 C27 1.485(5) .
N4 C26 1.495(5) .
N5 C23 1.483(6) .
N5 C24 1.502(5) .
N6 C26 1.439(6) .
N6 C24 1.440(6) .
N6 C25 1.461(6) .
C23 C27 1.520(7) 5_655
C27 C23 1.520(6) 5_655
O2 C16 1.367(4) .
O2 C15 1.437(4) .
C1 C2 1.530(4) 2_655
C1 C2 1.530(4) .
C1 C15 1.538(4) .
C1 C15 1.538(4) 2_655
O5 C22 1.254(5) .
O6 C22 1.270(5) .
O4 C9 1.263(5) .
C19 C20 1.389(5) .
C19 C18 1.393(6) .
C19 C22 1.512(5) .
C2 O1 1.427(4) .
C3 O1 1.375(4) .
C3 C8 1.385(5) .
C3 C4 1.403(5) .
C5 C4 1.388(5) .
C5 C6 1.391(5) .
C6 C7 1.402(5) .
C6 C9 1.507(5) .
C20 C21 1.396(5) .
C16 C21 1.387(5) .
C16 C17 1.400(6) .
O3 C9 1.259(5) .
C8 C7 1.379(6) .
C18 C17 1.372(6) .
O10W O10W 1.21(3) 7
